data_2000348
loop_
_publ_author_name
'Casellato, U.'
'Graziani, R.'
'S\'anchez Gonz\'alez, A.'

_publ_section_title
;
 Structure of dichlorobis(2-chloroimidazole)dimethyltin(IV)
;
_journal_issue 12
_journal_name_full 'Acta Crystallographica Section C'
_journal_page_first 2125
_journal_page_last 2126
_journal_paper_doi 10.1107/S0108270192003822
_journal_volume 48
_journal_year 1992
_chemical_formula_sum 'C8 H12 Cl4 N4 Sn'
_chemical_formula_weight 424.7
_space_group_crystal_system monoclinic
_space_group_IT_number 14
_space_group_name_Hall '-P 2yab'
_space_group_name_H-M_alt 'P 1 21/a 1'
_cell_angle_alpha 90
_cell_angle_beta 112.59(4)
_cell_angle_gamma 90
_cell_formula_units_Z 2
_cell_length_a 7.408(3)
_cell_length_b 14.318(5)
_cell_length_c 7.188(3)
_cell_volume 703.9(5)
_diffrn_radiation_type Mo
_diffrn_radiation_wavelength 0.7107
_exptl_absorpt_coefficient_mu 2.37
_exptl_crystal_density_diffrn 2.003
_exptl_crystal_F_000 412
_cod_data_source_file na1002.cif
_cod_data_source_block na1002a
_cod_depositor_comments
;
 Updating space group information and adding the symmetry operation list.

 Antanas Vaitkus,
 2018-06-17
;
_cod_original_cell_volume 704
_cod_original_sg_symbol_H-M 'P 21/a'
_cod_original_formula_sum 'C8 H12 Cl4 N4 Sn1'
_cod_database_code 2000348

loop_
_space_group_symop_id
_space_group_symop_operation_xyz
1 x,y,z
2 -x+1/2,y+1/2,-z
3 -x,-y,-z
4 x+1/2,-y+1/2,z

loop_
_atom_site_label
_atom_site_fract_x
_atom_site_fract_y
_atom_site_fract_z
_atom_site_U_iso_or_equiv
Sn .0 .0 .0 .02470(10)
Cl(1) .0273(2) .24450(10) .2642(2) .0429(5)
Cl(2) -.2321(2) .01930(10) .1903(2) .0361(4)
N(1) -.0198(6) .1612(3) -.0867(6) .0290(10)
N(2) -.0286(7) .3148(3) -.0962(8) .037(2)
C(1) -.0040(8) .2386(3) .0186(8) .030(2)
C(2) -.0515(9) .2863(4) -.2855(9) .040(2)
C(3) -.0474(8) .1906(4) -.2801(8) .035(2)
C(4) .2490(7) .0221(4) .2720(7) .035(2)
H(N) -.025 .369 -.051 ?
H(2) -.059 .329 -.387 ?
H(3) -.064 .146 -.392 ?
H(5) .334 -.041 .308 ?
H(6) .195 .037 .389 ?
H(7) .340 .080 .261 ?

loop_
_geom_angle_atom_site_label_1
_geom_angle_atom_site_label_2
_geom_angle_atom_site_label_3
_geom_angle
Cl(2) Sn C(4) 90.90(10)
C(4) Sn N(1) 92.3(2)
Sn N(1) C(3) 121.7(3)
N(1) C(1) Cl(1) 125.9(4)
N(1) C(1) N(2) 111.7(5)
N(2) C(2) C(3) 106.1(5)
Cl(2) Sn N(1) 92.80(10)
Sn N(1) C(1) 132.9(3)
C(1) N(1) C(3) 105.4(4)
N(2) C(1) Cl(1) 122.3(4)
C(1) N(2) C(2) 107.8(4)
C(2) C(3) N(1) 108.9(5)

loop_
_geom_bond_atom_site_label_1
_geom_bond_atom_site_label_2
_geom_bond_distance
Sn Cl(2) 2.591(2)
Sn N(1) 2.380(4)
N(1) C(3) 1.391(7)
C(1) Cl(1) 1.692(6)
C(2) C(3) 1.371(8)
Sn C(4) 2.134(4)
N(1) C(1) 1.321(6)
C(1) N(2) 1.337(7)
N(2) C(2) 1.368(9)
